data_7031193
loop_
_publ_author_name
'Sureshbabu, Bemineni'
'Ramkumar, Venkatachalam'
'Sankararaman, Sethuraman'

_publ_section_title
;
 Facile base-free in situ generation and palladation of mesoionic and
 normal N-heterocyclic carbenes at ambient conditions.
;
_journal_issue 28
_journal_name_full 'Dalton transactions (Cambridge, England : 2003)'
_journal_page_first 10710
_journal_page_last 10712
_journal_paper_doi 10.1039/c4dt01112k
_journal_volume 43
_journal_year 2014
_chemical_formula_moiety 'C30 H26 I2 N6 Pd'
_chemical_formula_sum 'C30 H26 I2 N6 Pd'
_chemical_formula_weight 830.77
_chemical_name_systematic
;

 ?

;
_space_group_IT_number 2
_symmetry_cell_setting triclinic
_symmetry_space_group_name_Hall '-P 1'
_symmetry_space_group_name_H-M 'P -1'
_atom_sites_solution_hydrogens geom
_atom_sites_solution_primary direct
_atom_sites_solution_secondary difmap
_audit_creation_method SHELXL-97
_cell_angle_alpha 100.783(2)
_cell_angle_beta 90.525(2)
_cell_angle_gamma 116.372(2)
_cell_formula_units_Z 1
_cell_length_a 9.0912(4)
_cell_length_b 9.6479(5)
_cell_length_c 9.7378(4)
_cell_measurement_reflns_used 4005
_cell_measurement_temperature 298(2)
_cell_measurement_theta_max 25.63
_cell_measurement_theta_min 2.14
_cell_volume 747.57(6)
_computing_cell_refinement 'APEX2 and SAINT (Bruker-Nonius, 2004)'
_computing_data_collection 'APEX2 (Bruker-Nonius, 2004)'
_computing_data_reduction 'SAINT and XPREP (Bruker-Nonius, 2004)'
_computing_molecular_graphics 'ORTEP-3 for Windows (Farrugia, 1997) '
_computing_publication_material 'SHELXL-97 (Sheldrick, 1997)'
_computing_structure_refinement 'SHELXL97 (Sheldrick, 2008)'
_computing_structure_solution 'SHELXS97 (Sheldrick, 2008)'
_diffrn_ambient_temperature 298(2)
_diffrn_measured_fraction_theta_full 0.964
_diffrn_measured_fraction_theta_max 0.964
_diffrn_measurement_device_type 'Bruker APEXII CCD area detector'
_diffrn_measurement_method 'phi and omega scans'
_diffrn_radiation_monochromator graphite
_diffrn_radiation_source 'fine-focus sealed tube'
_diffrn_radiation_type MoK\a
_diffrn_radiation_wavelength 0.71073
_diffrn_reflns_av_R_equivalents 0.0253
_diffrn_reflns_av_sigmaI/netI 0.0302
_diffrn_reflns_limit_h_max 10
_diffrn_reflns_limit_h_min -10
_diffrn_reflns_limit_k_max 11
_diffrn_reflns_limit_k_min -11
_diffrn_reflns_limit_l_max 11
_diffrn_reflns_limit_l_min -11
_diffrn_reflns_number 8349
_diffrn_reflns_theta_full 25.00
_diffrn_reflns_theta_max 25.00
_diffrn_reflns_theta_min 2.14
_exptl_absorpt_coefficient_mu 2.715
_exptl_absorpt_correction_T_max 0.6862
_exptl_absorpt_correction_T_min 0.5501
_exptl_absorpt_correction_type multi-scan
_exptl_absorpt_process_details 'SADABS (Bruker,2004)'
_exptl_crystal_colour colourless
_exptl_crystal_density_diffrn 1.845
_exptl_crystal_density_method 'not measured'
_exptl_crystal_description Block
_exptl_crystal_F_000 400
_exptl_crystal_size_max 0.25
_exptl_crystal_size_mid 0.22
_exptl_crystal_size_min 0.15
_refine_diff_density_max 1.160
_refine_diff_density_min -0.816
_refine_diff_density_rms 0.110
_refine_ls_extinction_method none
_refine_ls_goodness_of_fit_ref 1.109
_refine_ls_hydrogen_treatment mixed
_refine_ls_matrix_type full
_refine_ls_number_parameters 179
_refine_ls_number_reflns 2543
_refine_ls_number_restraints 0
_refine_ls_restrained_S_all 1.109
_refine_ls_R_factor_all 0.0598
_refine_ls_R_factor_gt 0.0387
_refine_ls_shift/su_max 0.001
_refine_ls_shift/su_mean 0.000
_refine_ls_structure_factor_coef Fsqd
_refine_ls_weighting_details 'calc w=1/[\s^2^(Fo^2^)+(0.0432P)^2^+2.4979P] where P=(Fo^2^+2Fc^2^)/3'
_refine_ls_weighting_scheme calc
_refine_ls_wR_factor_gt 0.0943
_refine_ls_wR_factor_ref 0.1129
_reflns_number_gt 1895
_reflns_number_total 2543
_reflns_threshold_expression >2sigma(I)
_cod_data_source_file c4dt01112k2.cif
_cod_data_source_block new
_cod_depositor_comments
;
The following automatic conversions were performed:

'_symmetry_cell_setting' value 'Triclinic' changed to 'triclinic'
according to
/usr/data/users/saulius/crontab/automatic-downloads/rss-feeds/RSC/lib/dictionaries/cif_core.dic
dictionary named 'cif_core.dic' version 2.4.2 from 2011-04-26.

Automatic conversion script
Id: cif_fix_values 2281 2013-09-26 08:29:07Z andrius 

 Adding full bibliography for 7031193--7031196.cif.
;
_cod_original_sg_symbol_Hall '-p 1'
_cod_original_sg_symbol_H-M P-1
_cod_database_code 7031193

loop_
_symmetry_equiv_pos_as_xyz
'x, y, z'
'-x, -y, -z'

loop_
_atom_site_label
_atom_site_type_symbol
_atom_site_fract_x
_atom_site_fract_y
_atom_site_fract_z
_atom_site_U_iso_or_equiv
_atom_site_adp_type
_atom_site_occupancy
_atom_site_symmetry_multiplicity
_atom_site_calc_flag
_atom_site_refinement_flags
C1 C 0.3421(8) 0.7656(7) 0.9614(7) 0.0477(16) Uani 1 1 d .
C2 C 0.3276(8) 0.6480(7) 1.0315(8) 0.0490(16) Uani 1 1 d .
C3 C 0.4178(9) 0.6588(8) 1.1594(9) 0.0593(19) Uani 1 1 d .
C4 C 0.4738(14) 0.7938(12) 1.2650(10) 0.096(3) Uani 1 1 d .
H4 H 0.4533 0.8773 1.2529 0.115 Uiso 1 1 calc R
C5 C 0.5602(17) 0.8064(15) 1.3883(12) 0.118(4) Uani 1 1 d .
H5 H 0.5984 0.8982 1.4582 0.142 Uiso 1 1 calc R
C6 C 0.5891(13) 0.6838(15) 1.4072(12) 0.096(3) Uani 1 1 d .
H6 H 0.6453 0.6921 1.4910 0.115 Uiso 1 1 calc R
C7 C 0.5391(14) 0.5546(15) 1.3091(12) 0.098(3) Uani 1 1 d .
H7 H 0.5620 0.4731 1.3231 0.118 Uiso 1 1 calc R
C8 C 0.4512(11) 0.5384(11) 1.1835(10) 0.078(2) Uani 1 1 d .
H8 H 0.4149 0.4454 1.1153 0.093 Uiso 1 1 calc R
C9 C 0.1299(15) 0.3450(12) 0.9684(15) 0.130(5) Uani 1 1 d .
H9A H 0.0212 0.2865 0.9189 0.195 Uiso 1 1 calc R
H9B H 0.1234 0.3445 1.0666 0.195 Uiso 1 1 calc R
H9C H 0.1980 0.2970 0.9319 0.195 Uiso 1 1 calc R
C10 C 0.1786(9) 0.7378(10) 0.7345(9) 0.065(2) Uani 1 1 d .
C11 C 0.2011(18) 0.682(2) 0.6016(13) 0.141(6) Uani 1 1 d .
H11 H 0.2534 0.6179 0.5865 0.169 Uiso 1 1 calc R
C12 C 0.146(2) 0.722(2) 0.4872(14) 0.168(7) Uani 1 1 d .
H12 H 0.1570 0.6818 0.3956 0.201 Uiso 1 1 calc R
C13 C 0.0746(16) 0.821(2) 0.5136(14) 0.133(5) Uani 1 1 d .
H13 H 0.0415 0.8527 0.4396 0.159 Uiso 1 1 calc R
C14 C 0.0525(16) 0.8718(19) 0.6422(15) 0.134(5) Uani 1 1 d .
H14 H -0.0003 0.9359 0.6577 0.161 Uiso 1 1 calc R
C15 C 0.1060(14) 0.8322(14) 0.7558(11) 0.102(3) Uani 1 1 d .
H15 H 0.0913 0.8715 0.8467 0.122 Uiso 1 1 calc R
I1 I 0.29289(6) 1.06884(6) 1.14742(6) 0.0699(2) Uani 1 1 d .
N1 N 0.2017(8) 0.5082(7) 0.9495(9) 0.075(2) Uani 1 1 d .
N2 N 0.1394(8) 0.5291(8) 0.8410(9) 0.079(2) Uani 1 1 d .
N3 N 0.2239(7) 0.6831(7) 0.8468(7) 0.0597(16) Uani 1 1 d .
Pd1 Pd 0.5000 1.0000 1.0000 0.0459(2) Uani 1 2 d S

loop_
_atom_site_aniso_label
_atom_site_aniso_U_11
_atom_site_aniso_U_22
_atom_site_aniso_U_33
_atom_site_aniso_U_23
_atom_site_aniso_U_13
_atom_site_aniso_U_12
C1 0.042(4) 0.035(3) 0.062(4) 0.007(3) 0.009(3) 0.016(3)
C2 0.043(4) 0.033(3) 0.074(5) 0.019(3) 0.016(3) 0.016(3)
C3 0.062(4) 0.046(4) 0.080(5) 0.029(4) 0.026(4) 0.027(4)
C4 0.138(9) 0.077(7) 0.076(6) 0.019(5) -0.006(6) 0.051(6)
C5 0.163(12) 0.099(9) 0.091(8) 0.014(7) -0.006(8) 0.060(8)
C6 0.107(8) 0.117(9) 0.083(7) 0.042(7) 0.014(6) 0.060(7)
C7 0.118(8) 0.120(9) 0.094(8) 0.046(7) 0.017(7) 0.078(8)
C8 0.089(6) 0.065(5) 0.088(6) 0.024(5) 0.014(5) 0.039(5)
C9 0.118(9) 0.068(7) 0.177(13) 0.041(8) -0.012(9) 0.013(7)
C10 0.051(4) 0.073(5) 0.070(5) 0.011(4) 0.001(4) 0.028(4)
C11 0.174(13) 0.239(17) 0.090(8) 0.036(9) 0.020(8) 0.164(13)
C12 0.201(16) 0.30(2) 0.089(9) 0.058(11) 0.038(9) 0.185(18)
C13 0.127(10) 0.224(17) 0.097(9) 0.072(10) 0.021(8) 0.109(11)
C14 0.145(11) 0.216(16) 0.124(11) 0.082(11) 0.033(9) 0.136(12)
C15 0.124(9) 0.145(10) 0.087(7) 0.038(7) 0.028(6) 0.099(8)
I1 0.0623(3) 0.0509(3) 0.0970(5) 0.0111(3) 0.0282(3) 0.0276(3)
N1 0.054(4) 0.028(3) 0.127(7) 0.013(4) 0.030(4) 0.007(3)
N2 0.057(4) 0.049(4) 0.120(7) 0.017(4) 0.003(4) 0.015(3)
N3 0.049(3) 0.042(3) 0.081(4) 0.013(3) 0.009(3) 0.015(3)
Pd1 0.0424(4) 0.0264(4) 0.0662(5) 0.0107(3) 0.0124(3) 0.0129(3)

loop_
_atom_type_symbol
_atom_type_description
_atom_type_scat_dispersion_real
_atom_type_scat_dispersion_imag
_atom_type_scat_source
C C 0.0033 0.0016 'International Tables Vol C Tables 4.2.6.8 and 6.1.1.4'
H H 0.0000 0.0000 'International Tables Vol C Tables 4.2.6.8 and 6.1.1.4'
Pd Pd -0.9988 1.0072 'International Tables Vol C Tables 4.2.6.8 and 6.1.1.4'
I I -0.4742 1.8119 'International Tables Vol C Tables 4.2.6.8 and 6.1.1.4'
N N 0.0061 0.0033 'International Tables Vol C Tables 4.2.6.8 and 6.1.1.4'

loop_
_geom_angle_atom_site_label_1
_geom_angle_atom_site_label_2
_geom_angle_atom_site_label_3
_geom_angle
_geom_angle_site_symmetry_1
_geom_angle_site_symmetry_3
N3 C1 C2 103.1(6) . .
N3 C1 Pd1 125.5(5) . .
C2 C1 Pd1 131.4(5) . .
C1 C2 N1 104.5(6) . .
C1 C2 C3 130.0(6) . .
N1 C2 C3 125.5(6) . .
C4 C3 C8 117.0(8) . .
C4 C3 C2 119.9(7) . .
C8 C3 C2 123.0(8) . .
C3 C4 C5 120.8(10) . .
C3 C4 H4 119.6 . .
C5 C4 H4 119.6 . .
C6 C5 C4 119.8(11) . .
C6 C5 H5 120.1 . .
C4 C5 H5 120.1 . .
C7 C6 C5 121.1(11) . .
C7 C6 H6 119.5 . .
C5 C6 H6 119.5 . .
C6 C7 C8 120.4(10) . .
C6 C7 H7 119.8 . .
C8 C7 H7 119.8 . .
C3 C8 C7 120.8(9) . .
C3 C8 H8 119.6 . .
C7 C8 H8 119.6 . .
N1 C9 H9A 109.5 . .
N1 C9 H9B 109.5 . .
H9A C9 H9B 109.5 . .
N1 C9 H9C 109.5 . .
H9A C9 H9C 109.5 . .
H9B C9 H9C 109.5 . .
C15 C10 C11 119.7(9) . .
C15 C10 N3 121.9(8) . .
C11 C10 N3 118.2(8) . .
C10 C11 C12 120.2(11) . .
C10 C11 H11 119.9 . .
C12 C11 H11 119.9 . .
C13 C12 C11 118.2(13) . .
C13 C12 H12 120.9 . .
C11 C12 H12 120.9 . .
C14 C13 C12 120.6(12) . .
C14 C13 H13 119.7 . .
C12 C13 H13 119.7 . .
C13 C14 C15 121.4(12) . .
C13 C14 H14 119.3 . .
C15 C14 H14 119.3 . .
C10 C15 C14 119.7(10) . .
C10 C15 H15 120.1 . .
C14 C15 H15 120.1 . .
N2 N1 C2 113.9(6) . .
N2 N1 C9 115.3(8) . .
C2 N1 C9 130.8(9) . .
N1 N2 N3 103.9(6) . .
N2 N3 C1 114.6(6) . .
N2 N3 C10 115.1(7) . .
C1 N3 C10 130.3(6) . .
C1 Pd1 C1 180.000(1) 2_677 .
C1 Pd1 I1 88.49(18) 2_677 .
C1 Pd1 I1 91.51(18) . .
C1 Pd1 I1 91.51(18) 2_677 2_677
C1 Pd1 I1 88.49(18) . 2_677
I1 Pd1 I1 180.0 . 2_677

loop_
_geom_bond_atom_site_label_1
_geom_bond_atom_site_label_2
_geom_bond_distance
_geom_bond_site_symmetry_2
C1 N3 1.385(9) .
C1 C2 1.389(9) .
C1 Pd1 2.026(6) .
C2 N1 1.406(9) .
C2 C3 1.446(10) .
C3 C4 1.383(12) .
C3 C8 1.383(10) .
C4 C5 1.385(14) .
C4 H4 0.9300 .
C5 C6 1.363(15) .
C5 H5 0.9300 .
C6 C7 1.310(15) .
C6 H6 0.9300 .
C7 C8 1.399(13) .
C7 H7 0.9300 .
C8 H8 0.9300 .
C9 N1 1.461(11) .
C9 H9A 0.9600 .
C9 H9B 0.9600 .
C9 H9C 0.9600 .
C10 C15 1.332(12) .
C10 C11 1.358(14) .
C10 N3 1.430(10) .
C11 C12 1.401(16) .
C11 H11 0.9300 .
C12 C13 1.361(19) .
C12 H12 0.9300 .
C13 C14 1.308(17) .
C13 H13 0.9300 .
C14 C15 1.385(14) .
C14 H14 0.9300 .
C15 H15 0.9300 .
I1 Pd1 2.6174(5) .
N1 N2 1.284(10) .
N2 N3 1.325(8) .
Pd1 C1 2.026(6) 2_677
Pd1 I1 2.6174(5) 2_677

loop_
_geom_torsion_atom_site_label_1
_geom_torsion_atom_site_label_2
_geom_torsion_atom_site_label_3
_geom_torsion_atom_site_label_4
_geom_torsion
_geom_torsion_site_symmetry_4
N3 C1 C2 N1 0.1(7) .
Pd1 C1 C2 N1 -176.6(5) .
N3 C1 C2 C3 179.9(7) .
Pd1 C1 C2 C3 3.2(11) .
C1 C2 C3 C4 32.4(12) .
N1 C2 C3 C4 -147.8(8) .
C1 C2 C3 C8 -148.1(8) .
N1 C2 C3 C8 31.6(11) .
C8 C3 C4 C5 0.4(15) .
C2 C3 C4 C5 179.9(9) .
C3 C4 C5 C6 -0.7(18) .
C4 C5 C6 C7 1.3(19) .
C5 C6 C7 C8 -1.4(18) .
C4 C3 C8 C7 -0.5(13) .
C2 C3 C8 C7 -180.0(8) .
C6 C7 C8 C3 1.0(16) .
C15 C10 C11 C12 -1(2) .
N3 C10 C11 C12 174.6(13) .
C10 C11 C12 C13 2(3) .
C11 C12 C13 C14 -3(3) .
C12 C13 C14 C15 3(3) .
C11 C10 C15 C14 0.7(18) .
N3 C10 C15 C14 -174.8(10) .
C13 C14 C15 C10 -1(2) .
C1 C2 N1 N2 -0.6(8) .
C3 C2 N1 N2 179.6(7) .
C1 C2 N1 C9 -180.0(10) .
C3 C2 N1 C9 0.2(14) .
C2 N1 N2 N3 0.9(9) .
C9 N1 N2 N3 -179.7(8) .
N1 N2 N3 C1 -0.8(9) .
N1 N2 N3 C10 179.4(6) .
C2 C1 N3 N2 0.5(8) .
Pd1 C1 N3 N2 177.4(5) .
C2 C1 N3 C10 -179.8(7) .
Pd1 C1 N3 C10 -2.9(10) .
C15 C10 N3 N2 112.4(10) .
C11 C10 N3 N2 -63.1(12) .
C15 C10 N3 C1 -67.3(12) .
C11 C10 N3 C1 117.2(11) .
N3 C1 Pd1 C1 -119(84) 2_677
C2 C1 Pd1 C1 57(84) 2_677
N3 C1 Pd1 I1 91.1(5) .
C2 C1 Pd1 I1 -92.9(6) .
N3 C1 Pd1 I1 -88.9(5) 2_677
C2 C1 Pd1 I1 87.1(6) 2_677
